data_7119303
loop_
_publ_author_name
'Guo, Jingjing'
'Hu, Shimin'
'Luo, Wenwen'
'Hu, Rongrong'
'Qin, Anjun'
'Zhao, Zujin'
'Tang, Ben Zhong'

_publ_section_title
;
 A novel aggregation-induced emission platform from
 2,3-diphenylbenzo[b]thiophene S,S-dioxide.
;
_journal_issue 9
_journal_name_full 'Chemical communications (Cambridge, England)'
_journal_page_first 1463
_journal_page_last 1466
_journal_paper_doi 10.1039/c6cc09892d
_journal_volume 53
_journal_year 2017
_chemical_formula_moiety 'C20 H12 F2 O2 S'
_chemical_formula_sum 'C20 H12 F2 O2 S'
_chemical_formula_weight 354.36
_chemical_name_systematic
; 
 ? 
;
_space_group_IT_number 14
_symmetry_cell_setting monoclinic
_symmetry_space_group_name_Hall '-P 2ybc'
_symmetry_space_group_name_H-M 'P 1 21/c 1'
_atom_sites_solution_hydrogens geom
_atom_sites_solution_primary direct
_atom_sites_solution_secondary difmap
_audit_creation_method SHELXL-97
_audit_update_record
;
2016-10-24 deposited with the CCDC.
2017-01-03 downloaded from the CCDC.
;
_cell_angle_alpha 90.00
_cell_angle_beta 92.291(2)
_cell_angle_gamma 90.00
_cell_formula_units_Z 4
_cell_length_a 10.3524(5)
_cell_length_b 10.3346(6)
_cell_length_c 15.3392(9)
_cell_measurement_reflns_used 4604
_cell_measurement_temperature 173(2)
_cell_measurement_theta_max 25.33
_cell_measurement_theta_min 3.05
_cell_volume 1639.80(16)
_computing_structure_refinement 'SHELXL-97 (Sheldrick, 2008)'
_computing_structure_solution 'SHELXS-97 (Sheldrick, 2008)'
_diffrn_ambient_temperature 173(2)
_diffrn_measured_fraction_theta_full 0.980
_diffrn_measured_fraction_theta_max 0.980
_diffrn_measurement_device_type 'PHOTON100 CMOS detector'
_diffrn_measurement_method 'omega scan'
_diffrn_radiation_monochromator 'TRIUMPH curved crystal monochromator'
_diffrn_radiation_source 'fine-focus sealed tube'
_diffrn_radiation_type MoK\a
_diffrn_radiation_wavelength 0.71073
_diffrn_reflns_av_R_equivalents 0.0365
_diffrn_reflns_av_sigmaI/netI 0.0354
_diffrn_reflns_limit_h_max 10
_diffrn_reflns_limit_h_min -12
_diffrn_reflns_limit_k_max 12
_diffrn_reflns_limit_k_min -12
_diffrn_reflns_limit_l_max 18
_diffrn_reflns_limit_l_min -18
_diffrn_reflns_number 8942
_diffrn_reflns_theta_full 25.10
_diffrn_reflns_theta_max 25.10
_diffrn_reflns_theta_min 3.05
_exptl_absorpt_coefficient_mu 0.229
_exptl_absorpt_correction_T_max 0.7452
_exptl_absorpt_correction_T_min 0.6710
_exptl_absorpt_correction_type multi-scan
_exptl_absorpt_process_details 'SADABS (Bruker, 2012)'
_exptl_crystal_density_diffrn 1.435
_exptl_crystal_density_method 'not measured'
_exptl_crystal_description block
_exptl_crystal_F_000 728
_exptl_crystal_size_max 0.52
_exptl_crystal_size_mid 0.43
_exptl_crystal_size_min 0.36
_refine_diff_density_max 0.302
_refine_diff_density_min -0.366
_refine_diff_density_rms 0.053
_refine_ls_extinction_method none
_refine_ls_goodness_of_fit_ref 1.066
_refine_ls_hydrogen_treatment constr
_refine_ls_matrix_type full
_refine_ls_number_parameters 226
_refine_ls_number_reflns 2869
_refine_ls_number_restraints 0
_refine_ls_restrained_S_all 1.066
_refine_ls_R_factor_all 0.0589
_refine_ls_R_factor_gt 0.0417
_refine_ls_shift/su_max 0.001
_refine_ls_shift/su_mean 0.000
_refine_ls_structure_factor_coef Fsqd
_refine_ls_weighting_details 'calc w=1/[\s^2^(Fo^2^)+(0.0665P)^2^+0.7047P] where P=(Fo^2^+2Fc^2^)/3'
_refine_ls_weighting_scheme calc
_refine_ls_wR_factor_gt 0.1086
_refine_ls_wR_factor_ref 0.1213
_reflns_number_gt 2293
_reflns_number_total 2869
_reflns_threshold_expression >2sigma(I)
_cod_data_source_file c6cc09892d2.cif
_cod_data_source_block 1
_cod_depositor_comments
;
The following automatic conversions were performed:

'_symmetry_cell_setting' value 'Monoclinic' changed to 'monoclinic'
according to
/usr/data/users/saulius/crontab/automatic-downloads/rss-feeds/RSC/lib/dictionaries/cif_core.dic
dictionary named 'cif_core.dic' version 2.4.2 from 2011-04-26.

Automatic conversion script
Id: cif_fix_values 4268 2015-11-12 08:31:59Z antanas 

 Adding full bibliography for 7119302--7119309.cif.
;
_cod_original_sg_symbol_Hall '-P 2ybc  '
_cod_original_sg_symbol_H-M 'P2(1)/c  '
_cod_database_code 7119303

loop_
_symmetry_equiv_pos_as_xyz
'x, y, z'
'-x, y+1/2, -z+1/2'
'-x, -y, -z'
'x, -y-1/2, z-1/2'

loop_
_atom_site_label
_atom_site_type_symbol
_atom_site_fract_x
_atom_site_fract_y
_atom_site_fract_z
_atom_site_U_iso_or_equiv
_atom_site_adp_type
_atom_site_occupancy
_atom_site_symmetry_multiplicity
_atom_site_calc_flag
_atom_site_refinement_flags
C1 C 0.2066(2) 0.9210(2) 0.05562(15) 0.0195(5) Uani 1 1 d .
C2 C 0.2648(2) 0.9533(2) -0.01848(14) 0.0197(5) Uani 1 1 d .
C3 C 0.2675(2) 1.0958(2) -0.03561(15) 0.0226(5) Uani 1 1 d .
C4 C 0.2081(2) 1.1676(2) 0.02876(14) 0.0233(5) Uani 1 1 d .
C5 C 0.1976(3) 1.3009(2) 0.02690(16) 0.0317(6) Uani 1 1 d .
H5 H 0.1552 1.3469 0.0711 0.038 Uiso 1 1 calc R
C6 C 0.2519(3) 1.3650(3) -0.04283(18) 0.0405(7) Uani 1 1 d .
H6 H 0.2489 1.4567 -0.0456 0.049 Uiso 1 1 calc R
C7 C 0.3100(3) 1.2964(3) -0.10767(17) 0.0372(7) Uani 1 1 d .
H7 H 0.3452 1.3418 -0.1551 0.045 Uiso 1 1 calc R
C8 C 0.3182(2) 1.1615(2) -0.10511(16) 0.0294(6) Uani 1 1 d .
H8 H 0.3580 1.1155 -0.1504 0.035 Uiso 1 1 calc R
C9 C 0.1646(3) 0.5631(2) 0.18538(16) 0.0346(6) Uani 1 1 d .
C10 C 0.2815(3) 0.5921(2) 0.15034(17) 0.0346(6) Uani 1 1 d .
H10 H 0.3520 0.5334 0.1557 0.041 Uiso 1 1 calc R
C11 C 0.2941(2) 0.7091(2) 0.10709(16) 0.0280(6) Uani 1 1 d .
H11 H 0.3741 0.7308 0.0826 0.034 Uiso 1 1 calc R
C12 C 0.1905(2) 0.7951(2) 0.09922(14) 0.0216(5) Uani 1 1 d .
C13 C 0.0741(2) 0.7619(2) 0.13605(15) 0.0279(6) Uani 1 1 d .
H13 H 0.0030 0.8199 0.1314 0.034 Uiso 1 1 calc R
C14 C 0.0607(3) 0.6452(3) 0.17937(17) 0.0354(6) Uani 1 1 d .
H14 H -0.0188 0.6226 0.2043 0.042 Uiso 1 1 calc R
C15 C 0.4165(2) 0.6780(2) -0.19121(15) 0.0252(5) Uani 1 1 d .
C16 C 0.4958(2) 0.7766(2) -0.16229(16) 0.0283(6) Uani 1 1 d .
H16 H 0.5828 0.7820 -0.1796 0.034 Uiso 1 1 calc R
C17 C 0.4453(2) 0.8682(2) -0.10690(15) 0.0262(5) Uani 1 1 d .
H17 H 0.4977 0.9386 -0.0871 0.031 Uiso 1 1 calc R
C18 C 0.3190(2) 0.8583(2) -0.08012(14) 0.0200(5) Uani 1 1 d .
C19 C 0.2413(2) 0.7569(2) -0.11187(14) 0.0209(5) Uani 1 1 d .
H19 H 0.1544 0.7503 -0.0947 0.025 Uiso 1 1 calc R
C20 C 0.2899(2) 0.6658(2) -0.16827(15) 0.0228(5) Uani 1 1 d .
H20 H 0.2374 0.5969 -0.1904 0.027 Uiso 1 1 calc R
F1 F 0.15246(19) 0.44742(15) 0.22703(11) 0.0545(5) Uani 1 1 d .
F2 F 0.46478(14) 0.58739(14) -0.24632(10) 0.0386(4) Uani 1 1 d .
O1 O 0.21418(16) 1.08075(15) 0.19120(10) 0.0270(4) Uani 1 1 d .
O2 O 0.00922(15) 1.06474(16) 0.10608(11) 0.0307(4) Uani 1 1 d .
S1 S 0.14791(5) 1.06218(5) 0.10759(4) 0.02086(19) Uani 1 1 d .

loop_
_atom_site_aniso_label
_atom_site_aniso_U_11
_atom_site_aniso_U_22
_atom_site_aniso_U_33
_atom_site_aniso_U_23
_atom_site_aniso_U_13
_atom_site_aniso_U_12
C1 0.0171(11) 0.0211(12) 0.0203(12) -0.0047(9) -0.0005(9) 0.0019(9)
C2 0.0165(11) 0.0220(12) 0.0203(12) -0.0007(9) -0.0031(9) -0.0005(9)
C3 0.0240(12) 0.0222(13) 0.0212(12) -0.0013(10) -0.0041(9) -0.0001(9)
C4 0.0291(13) 0.0225(13) 0.0179(12) 0.0010(9) -0.0027(9) 0.0004(10)
C5 0.0468(16) 0.0219(13) 0.0262(14) -0.0016(10) -0.0024(11) 0.0034(11)
C6 0.065(2) 0.0192(14) 0.0372(16) 0.0054(12) -0.0029(13) -0.0032(12)
C7 0.0511(17) 0.0325(15) 0.0280(14) 0.0080(12) 0.0010(12) -0.0071(12)
C8 0.0369(14) 0.0279(14) 0.0237(13) 0.0013(11) 0.0028(10) -0.0019(11)
C9 0.0609(19) 0.0226(14) 0.0202(13) 0.0018(10) 0.0008(12) -0.0069(12)
C10 0.0484(17) 0.0238(14) 0.0309(15) -0.0012(11) -0.0047(12) 0.0071(11)
C11 0.0309(14) 0.0251(13) 0.0279(13) -0.0021(11) 0.0001(10) 0.0016(10)
C12 0.0258(12) 0.0214(12) 0.0177(11) -0.0030(9) -0.0009(9) -0.0005(9)
C13 0.0301(14) 0.0272(14) 0.0267(13) -0.0007(10) 0.0036(10) -0.0011(10)
C14 0.0418(16) 0.0339(15) 0.0311(15) -0.0006(12) 0.0092(12) -0.0115(12)
C15 0.0290(13) 0.0260(13) 0.0211(12) -0.0022(10) 0.0049(10) 0.0100(10)
C16 0.0202(13) 0.0376(15) 0.0274(13) -0.0021(11) 0.0049(10) 0.0030(10)
C17 0.0244(13) 0.0270(13) 0.0273(13) -0.0019(10) 0.0004(10) -0.0030(10)
C18 0.0207(12) 0.0221(12) 0.0171(11) 0.0012(9) 0.0016(9) 0.0021(9)
C19 0.0211(12) 0.0198(12) 0.0220(12) 0.0007(9) 0.0020(9) 0.0026(9)
C20 0.0263(13) 0.0195(12) 0.0225(12) 0.0014(10) -0.0006(9) -0.0002(9)
F1 0.0948(15) 0.0280(9) 0.0411(10) 0.0131(7) 0.0082(9) -0.0053(8)
F2 0.0381(9) 0.0372(9) 0.0413(9) -0.0149(7) 0.0129(7) 0.0090(7)
O1 0.0351(10) 0.0265(9) 0.0192(9) -0.0034(7) -0.0014(7) -0.0006(7)
O2 0.0223(9) 0.0344(10) 0.0356(10) -0.0043(8) 0.0039(7) 0.0061(7)
S1 0.0230(3) 0.0202(3) 0.0194(3) -0.0021(2) 0.0015(2) 0.0028(2)

loop_
_atom_type_symbol
_atom_type_description
_atom_type_scat_dispersion_real
_atom_type_scat_dispersion_imag
_atom_type_scat_source
C C 0.0033 0.0016 'International Tables Vol C Tables 4.2.6.8 and 6.1.1.4'
H H 0.0000 0.0000 'International Tables Vol C Tables 4.2.6.8 and 6.1.1.4'
O O 0.0106 0.0060 'International Tables Vol C Tables 4.2.6.8 and 6.1.1.4'
F F 0.0171 0.0103 'International Tables Vol C Tables 4.2.6.8 and 6.1.1.4'
S S 0.1246 0.1234 'International Tables Vol C Tables 4.2.6.8 and 6.1.1.4'

loop_
_geom_angle_atom_site_label_1
_geom_angle_atom_site_label_2
_geom_angle_atom_site_label_3
_geom_angle
C2 C1 C12 131.4(2)
C2 C1 S1 110.27(17)
C12 C1 S1 118.23(16)
C1 C2 C18 124.3(2)
C1 C2 C3 113.8(2)
C18 C2 C3 121.85(19)
C8 C3 C4 118.4(2)
C8 C3 C2 128.9(2)
C4 C3 C2 112.7(2)
C5 C4 C3 123.4(2)
C5 C4 S1 126.98(19)
C3 C4 S1 109.59(17)
C4 C5 C6 117.1(2)
C4 C5 H5 121.5
C6 C5 H5 121.5
C7 C6 C5 120.7(2)
C7 C6 H6 119.7
C5 C6 H6 119.7
C6 C7 C8 121.4(2)
C6 C7 H7 119.3
C8 C7 H7 119.3
C3 C8 C7 119.1(2)
C3 C8 H8 120.5
C7 C8 H8 120.5
F1 C9 C14 119.2(2)
F1 C9 C10 118.2(2)
C14 C9 C10 122.6(2)
C9 C10 C11 118.5(2)
C9 C10 H10 120.8
C11 C10 H10 120.8
C10 C11 C12 120.7(2)
C10 C11 H11 119.7
C12 C11 H11 119.7
C13 C12 C11 118.9(2)
C13 C12 C1 121.0(2)
C11 C12 C1 120.1(2)
C14 C13 C12 120.8(2)
C14 C13 H13 119.6
C12 C13 H13 119.6
C9 C14 C13 118.5(2)
C9 C14 H14 120.7
C13 C14 H14 120.7
F2 C15 C16 118.6(2)
F2 C15 C20 118.0(2)
C16 C15 C20 123.3(2)
C15 C16 C17 118.0(2)
C15 C16 H16 121.0
C17 C16 H16 121.0
C16 C17 C18 120.8(2)
C16 C17 H17 119.6
C18 C17 H17 119.6
C17 C18 C19 119.2(2)
C17 C18 C2 121.4(2)
C19 C18 C2 119.36(19)
C20 C19 C18 120.6(2)
C20 C19 H19 119.7
C18 C19 H19 119.7
C15 C20 C19 118.1(2)
C15 C20 H20 121.0
C19 C20 H20 121.0
O2 S1 O1 116.85(10)
O2 S1 C4 111.02(11)
O1 S1 C4 111.08(10)
O2 S1 C1 111.53(10)
O1 S1 C1 110.38(10)
C4 S1 C1 93.61(11)

loop_
_geom_bond_atom_site_label_1
_geom_bond_atom_site_label_2
_geom_bond_distance
C1 C2 1.350(3)
C1 C12 1.476(3)
C1 S1 1.781(2)
C2 C18 1.488(3)
C2 C3 1.497(3)
C3 C8 1.385(3)
C3 C4 1.397(3)
C4 C5 1.382(3)
C4 S1 1.760(2)
C5 C6 1.396(4)
C5 H5 0.9500
C6 C7 1.379(4)
C6 H6 0.9500
C7 C8 1.397(4)
C7 H7 0.9500
C8 H8 0.9500
C9 F1 1.363(3)
C9 C14 1.370(4)
C9 C10 1.377(4)
C10 C11 1.388(3)
C10 H10 0.9500
C11 C12 1.394(3)
C11 H11 0.9500
C12 C13 1.395(3)
C13 C14 1.387(3)
C13 H13 0.9500
C14 H14 0.9500
C15 F2 1.369(3)
C15 C16 1.371(3)
C15 C20 1.376(3)
C16 C17 1.389(3)
C16 H16 0.9500
C17 C18 1.390(3)
C17 H17 0.9500
C18 C19 1.396(3)
C19 C20 1.387(3)
C19 H19 0.9500
C20 H20 0.9500
O1 S1 1.4429(17)
O2 S1 1.4352(17)
